data_4074692
loop_
_publ_author_name
'Paul, Fr\'ed\'eric'
'Ellis, Benjamin G.'
'Bruce, Michael I.'
'Toupet, Loic'
'Roisnel, Thierry'
'Costuas, Karine'
'Halet, Jean-Fran\,cois'
'Lapinte, Claude'

_publ_section_title
;
 Bonding and Substituent Effects in Electron-Rich Mononuclear Ruthenium
 \s-Arylacetylides of the Formula
 [(\h2-dppe)(\h5-C5Me5)Ru(C&#x22EE;C)-1,4-(C6H4)X][PF6]n(n= 0, 1; X = NO2,
 CN, F, H, OMe, NH2)
;
_journal_issue 3
_journal_name_full Organometallics
_journal_page_first 649
_journal_paper_doi 10.1021/om050799t
_journal_volume 25
_journal_year 2006
_chemical_formula_sum 'C44 H43 F P2 Ru'
_chemical_formula_weight 753.79
_chemical_name_systematic
;
 ?
;
_space_group_IT_number 14
_symmetry_cell_setting monoclinic
_symmetry_space_group_name_Hall '-P 2yn'
_symmetry_space_group_name_H-M 'P 1 21/n 1'
_atom_sites_solution_hydrogens geom
_atom_sites_solution_primary direct
_atom_sites_solution_secondary difmap
_audit_creation_method SHELXL-97
_cell_angle_alpha 90.00
_cell_angle_beta 98.4590(10)
_cell_angle_gamma 90.00
_cell_formula_units_Z 4
_cell_length_a 8.7321(2)
_cell_length_b 19.3489(5)
_cell_length_c 22.1105(7)
_cell_measurement_temperature 293(2)
_cell_volume 3695.07(17)
_computing_cell_refinement 'HKL Scalepack (Otwinowski & Minor 1997)'
_computing_data_collection 'Nonius (1999)'
_computing_data_reduction 'HKL Denzo and Scalepack (Otwinowski & Minor 1997)'
_computing_molecular_graphics 'PLATON_(Spek, 1998)'
_computing_publication_material 'SHELXL-97 (Sheldrick, 1997)'
_computing_structure_refinement 'SHELXL-97 (Sheldrick, 1997)'
_computing_structure_solution 'SIR-97_(Altomare & al., 1998)'
_diffrn_ambient_temperature 293(2)
_diffrn_detector_area_resol_mean 19.24
_diffrn_measured_fraction_theta_full 0.993
_diffrn_measured_fraction_theta_max 0.993
_diffrn_measurement_device_type Nonius_KappaCCD
_diffrn_measurement_method 'Area detector scans (see text)'
_diffrn_radiation_monochromator graphite
_diffrn_radiation_source 'fine-focus sealed tube'
_diffrn_radiation_type MoK\a
_diffrn_radiation_wavelength 0.71069
_diffrn_reflns_av_R_equivalents 0.0000
_diffrn_reflns_av_sigmaI/netI 0.0695
_diffrn_reflns_limit_h_max 11
_diffrn_reflns_limit_h_min 0
_diffrn_reflns_limit_k_max 25
_diffrn_reflns_limit_k_min 0
_diffrn_reflns_limit_l_max 28
_diffrn_reflns_limit_l_min -28
_diffrn_reflns_number 8396
_diffrn_reflns_theta_full 27.46
_diffrn_reflns_theta_max 27.46
_diffrn_reflns_theta_min 2.58
_exptl_absorpt_coefficient_mu 0.546
_exptl_absorpt_correction_type none
_exptl_crystal_colour yellow
_exptl_crystal_density_diffrn 1.355
_exptl_crystal_density_method 'not measured'
_exptl_crystal_description prism
_exptl_crystal_F_000 1560
_exptl_crystal_size_max 0.36
_exptl_crystal_size_mid 0.26
_exptl_crystal_size_min 0.24
_refine_diff_density_max 1.243
_refine_diff_density_min -0.900
_refine_diff_density_rms 0.108
_refine_ls_extinction_method none
_refine_ls_goodness_of_fit_ref 1.024
_refine_ls_hydrogen_treatment constr
_refine_ls_matrix_type full
_refine_ls_number_parameters 433
_refine_ls_number_reflns 8396
_refine_ls_number_restraints 0
_refine_ls_restrained_S_all 1.024
_refine_ls_R_factor_all 0.1210
_refine_ls_R_factor_gt 0.0686
_refine_ls_shift/su_max 0.003
_refine_ls_shift/su_mean 0.000
_refine_ls_structure_factor_coef Fsqd
_refine_ls_weighting_details 'calc w=1/[\s^2^(Fo^2^)+(0.1095P)^2^+4.9826P] where P=(Fo^2^+2Fc^2^)/3'
_refine_ls_weighting_scheme calc
_refine_ls_wR_factor_gt 0.1647
_refine_ls_wR_factor_ref 0.2007
_reflns_number_gt 5446
_reflns_number_total 8396
_reflns_threshold_expression >2sigma(I)
_cod_data_source_file om050799tsi20051117_123643.cif
_cod_data_source_block fp423
_cod_original_sg_symbol_H-M P21/n
_cod_database_code 4074692

loop_
_symmetry_equiv_pos_as_xyz
'x, y, z'
'-x+1/2, y+1/2, -z+1/2'
'-x, -y, -z'
'x-1/2, -y-1/2, z-1/2'

loop_
_atom_site_label
_atom_site_type_symbol
_atom_site_fract_x
_atom_site_fract_y
_atom_site_fract_z
_atom_site_U_iso_or_equiv
_atom_site_adp_type
_atom_site_occupancy
_atom_site_symmetry_multiplicity
_atom_site_calc_flag
_atom_site_refinement_flags
Ru1 Ru 0.70122(4) 0.27104(2) 0.171364(19) 0.03722(16) Uani 1 1 d .
P1 P 0.89457(15) 0.28618(7) 0.25061(6) 0.0411(3) Uani 1 1 d .
P2 P 0.87903(14) 0.30984(7) 0.11408(6) 0.0404(3) Uani 1 1 d .
F1 F 1.2923(7) -0.0183(3) 0.2484(3) 0.145(2) Uani 1 1 d .
C1 C 0.4781(6) 0.2959(3) 0.1101(3) 0.0558(15) Uani 1 1 d .
C2 C 0.4650(6) 0.2293(3) 0.1341(3) 0.0537(15) Uani 1 1 d .
C3 C 0.4785(6) 0.2342(3) 0.1990(3) 0.0506(14) Uani 1 1 d .
C4 C 0.4991(5) 0.3059(3) 0.2163(3) 0.0460(13) Uani 1 1 d .
C5 C 0.4973(6) 0.3443(3) 0.1608(3) 0.0542(15) Uani 1 1 d .
C6 C 0.4487(8) 0.3175(5) 0.0446(3) 0.091(3) Uani 1 1 d .
H6A H 0.4679 0.3662 0.0416 0.137 Uiso 1 1 calc R
H6B H 0.3431 0.3078 0.0280 0.137 Uiso 1 1 calc R
H6C H 0.5164 0.2925 0.0220 0.137 Uiso 1 1 calc R
C7 C 0.4274(8) 0.1638(4) 0.0973(4) 0.089(3) Uani 1 1 d .
H7A H 0.4230 0.1256 0.1247 0.133 Uiso 1 1 calc R
H7B H 0.5062 0.1555 0.0722 0.133 Uiso 1 1 calc R
H7C H 0.3290 0.1689 0.0719 0.133 Uiso 1 1 calc R
C8 C 0.4443(8) 0.1764(4) 0.2411(4) 0.082(2) Uani 1 1 d .
H8A H 0.4375 0.1334 0.2191 0.124 Uiso 1 1 calc R
H8B H 0.3479 0.1854 0.2555 0.124 Uiso 1 1 calc R
H8C H 0.5259 0.1737 0.2752 0.124 Uiso 1 1 calc R
C9 C 0.4972(7) 0.3350(4) 0.2771(3) 0.0721(19) Uani 1 1 d .
H9A H 0.4956 0.2982 0.3061 0.108 Uiso 1 1 calc R
H9B H 0.4066 0.3632 0.2767 0.108 Uiso 1 1 calc R
H9C H 0.5881 0.3627 0.2883 0.108 Uiso 1 1 calc R
C10 C 0.4966(7) 0.4218(3) 0.1556(4) 0.080(2) Uani 1 1 d .
H10A H 0.5015 0.4348 0.1141 0.120 Uiso 1 1 calc R
H10B H 0.5845 0.4403 0.1818 0.120 Uiso 1 1 calc R
H10C H 0.4033 0.4397 0.1678 0.120 Uiso 1 1 calc R
C11 C 1.0809(6) 0.3083(3) 0.2233(3) 0.0528(14) Uani 1 1 d .
H11A H 1.1034 0.3569 0.2309 0.063 Uiso 1 1 calc R
H11B H 1.1640 0.2817 0.2461 0.063 Uiso 1 1 calc R
C12 C 1.0745(6) 0.2936(3) 0.1555(3) 0.0483(13) Uani 1 1 d .
H12A H 1.1028 0.2458 0.1499 0.058 Uiso 1 1 calc R
H12B H 1.1485 0.3228 0.1390 0.058 Uiso 1 1 calc R
C13 C 0.8754(6) 0.3578(3) 0.3037(3) 0.0485(13) Uani 1 1 d .
C14 C 0.8745(7) 0.3496(4) 0.3659(3) 0.0657(17) Uani 1 1 d .
H14 H 0.8907 0.3060 0.3833 0.079 Uiso 1 1 calc R
C15 C 0.8496(9) 0.4062(5) 0.4028(4) 0.086(2) Uani 1 1 d .
H15 H 0.8490 0.4001 0.4445 0.103 Uiso 1 1 calc R
C16 C 0.8263(8) 0.4703(4) 0.3773(5) 0.088(2) Uani 1 1 d .
H16 H 0.8102 0.5080 0.4017 0.105 Uiso 1 1 calc R
C17 C 0.8267(7) 0.4792(3) 0.3161(4) 0.0715(19) Uani 1 1 d .
H17 H 0.8110 0.5229 0.2989 0.086 Uiso 1 1 calc R
C18 C 0.8504(6) 0.4235(3) 0.2797(3) 0.0561(14) Uani 1 1 d .
H18 H 0.8495 0.4303 0.2380 0.067 Uiso 1 1 calc R
C19 C 0.9505(6) 0.2146(3) 0.3039(3) 0.0483(13) Uani 1 1 d .
C20 C 1.0904(7) 0.2139(3) 0.3426(3) 0.0600(15) Uani 1 1 d .
H20 H 1.1593 0.2503 0.3414 0.072 Uiso 1 1 calc R
C21 C 1.1296(9) 0.1601(4) 0.3829(3) 0.0737(19) Uani 1 1 d .
H21 H 1.2242 0.1601 0.4085 0.088 Uiso 1 1 calc R
C22 C 1.0276(11) 0.1066(4) 0.3849(3) 0.085(2) Uani 1 1 d .
H22 H 1.0534 0.0702 0.4119 0.102 Uiso 1 1 calc R
C23 C 0.8892(10) 0.1062(4) 0.3476(3) 0.079(2) Uani 1 1 d .
H23 H 0.8204 0.0699 0.3496 0.095 Uiso 1 1 calc R
C24 C 0.8499(7) 0.1602(3) 0.3065(3) 0.0601(15) Uani 1 1 d .
H24 H 0.7556 0.1595 0.2807 0.072 Uiso 1 1 calc R
C25 C 0.8882(6) 0.4011(3) 0.0910(3) 0.0483(13) Uani 1 1 d .
C26 C 0.7904(7) 0.4263(3) 0.0416(3) 0.0638(16) Uani 1 1 d .
H26 H 0.7235 0.3960 0.0180 0.077 Uiso 1 1 calc R
C27 C 0.7887(10) 0.4950(4) 0.0260(4) 0.082(2) Uani 1 1 d .
H27 H 0.7204 0.5105 -0.0075 0.098 Uiso 1 1 calc R
C28 C 0.8849(11) 0.5400(4) 0.0586(4) 0.090(2) Uani 1 1 d .
H28 H 0.8825 0.5865 0.0481 0.108 Uiso 1 1 calc R
C29 C 0.9866(10) 0.5166(4) 0.1076(4) 0.086(2) Uani 1 1 d .
H29 H 1.0557 0.5472 0.1296 0.103 Uiso 1 1 calc R
C30 C 0.9869(8) 0.4478(3) 0.1244(3) 0.0692(17) Uani 1 1 d .
H30 H 1.0539 0.4327 0.1585 0.083 Uiso 1 1 calc R
C31 C 0.8912(6) 0.2664(3) 0.0412(3) 0.0467(12) Uani 1 1 d .
C32 C 1.0102(8) 0.2809(4) 0.0081(3) 0.0686(18) Uani 1 1 d .
H32 H 1.0795 0.3163 0.0209 0.082 Uiso 1 1 calc R
C33 C 1.0271(10) 0.2437(4) -0.0433(4) 0.084(2) Uani 1 1 d .
H33 H 1.1070 0.2544 -0.0652 0.101 Uiso 1 1 calc R
C34 C 0.9268(10) 0.1911(4) -0.0624(3) 0.080(2) Uani 1 1 d .
H34 H 0.9425 0.1643 -0.0959 0.096 Uiso 1 1 calc R
C35 C 0.8031(9) 0.1777(4) -0.0324(3) 0.0693(18) Uani 1 1 d .
H35 H 0.7311 0.1439 -0.0468 0.083 Uiso 1 1 calc R
C36 C 0.7867(7) 0.2156(3) 0.0201(3) 0.0546(14) Uani 1 1 d .
H36 H 0.7041 0.2063 0.0411 0.066 Uiso 1 1 calc R
C37 C 0.8135(6) 0.1815(3) 0.1617(2) 0.0429(11) Uani 1 1 d .
C38 C 0.8943(6) 0.1326(3) 0.1566(3) 0.0498(13) Uani 1 1 d .
C39 C 1.0075(6) 0.0797(3) 0.1513(3) 0.0473(13) Uani 1 1 d .
C40 C 1.0400(8) 0.0570(3) 0.0952(3) 0.0704(18) Uani 1 1 d .
H40 H 0.9823 0.0743 0.0597 0.084 Uiso 1 1 calc R
C41 C 1.1565(9) 0.0091(4) 0.0903(4) 0.081(2) Uani 1 1 d .
H41 H 1.1777 -0.0044 0.0520 0.097 Uiso 1 1 calc R
C42 C 1.2400(8) -0.0182(3) 0.1424(4) 0.076(2) Uani 1 1 d .
H42 H 1.3166 -0.0511 0.1403 0.091 Uiso 1 1 calc R
C43 C 1.2062(7) 0.0049(3) 0.1974(4) 0.0701(19) Uani 1 1 d .
C44 C 1.0959(7) 0.0515(3) 0.2039(3) 0.0608(15) Uani 1 1 d .
H44 H 1.0781 0.0650 0.2426 0.073 Uiso 1 1 calc R

loop_
_atom_site_aniso_label
_atom_site_aniso_U_11
_atom_site_aniso_U_22
_atom_site_aniso_U_33
_atom_site_aniso_U_23
_atom_site_aniso_U_13
_atom_site_aniso_U_12
Ru1 0.0302(2) 0.0371(2) 0.0448(3) 0.00057(18) 0.00728(16) -0.00010(15)
P1 0.0355(7) 0.0432(7) 0.0442(8) 0.0010(6) 0.0047(5) -0.0003(5)
P2 0.0356(7) 0.0426(7) 0.0441(8) 0.0012(6) 0.0094(5) -0.0006(5)
F1 0.128(5) 0.169(6) 0.132(5) 0.038(4) 0.000(4) 0.060(4)
C1 0.027(3) 0.072(4) 0.065(4) 0.008(3) -0.005(2) 0.001(2)
C2 0.030(3) 0.063(4) 0.068(4) -0.018(3) 0.006(2) -0.001(2)
C3 0.030(3) 0.054(3) 0.070(4) 0.005(3) 0.014(2) -0.005(2)
C4 0.032(3) 0.048(3) 0.061(4) -0.003(3) 0.017(2) 0.005(2)
C5 0.029(3) 0.050(3) 0.083(4) 0.007(3) 0.010(3) 0.007(2)
C6 0.057(4) 0.143(8) 0.070(5) 0.019(5) -0.003(3) 0.020(4)
C7 0.055(4) 0.095(6) 0.116(6) -0.054(5) 0.010(4) -0.021(4)
C8 0.054(4) 0.081(5) 0.114(6) 0.027(5) 0.021(4) -0.008(3)
C9 0.047(3) 0.102(5) 0.070(4) -0.020(4) 0.018(3) 0.001(3)
C10 0.051(4) 0.060(4) 0.131(7) 0.016(4) 0.021(4) 0.019(3)
C11 0.032(3) 0.060(3) 0.065(4) -0.001(3) 0.003(2) -0.008(2)
C12 0.035(3) 0.058(3) 0.054(3) -0.001(3) 0.013(2) -0.002(2)
C13 0.034(3) 0.057(3) 0.054(3) -0.009(3) 0.001(2) -0.002(2)
C14 0.069(4) 0.068(4) 0.060(4) -0.010(3) 0.011(3) 0.010(3)
C15 0.094(6) 0.101(6) 0.063(5) -0.027(4) 0.013(4) 0.009(5)
C16 0.073(5) 0.082(6) 0.108(7) -0.036(5) 0.014(4) 0.012(4)
C17 0.060(4) 0.051(4) 0.104(6) -0.012(4) 0.013(4) 0.001(3)
C18 0.048(3) 0.046(3) 0.074(4) -0.002(3) 0.008(3) -0.003(2)
C19 0.050(3) 0.049(3) 0.044(3) 0.001(2) 0.001(2) 0.002(2)
C20 0.062(4) 0.060(4) 0.056(4) 0.010(3) 0.001(3) -0.001(3)
C21 0.085(5) 0.076(5) 0.056(4) 0.011(4) -0.006(3) 0.011(4)
C22 0.125(7) 0.067(5) 0.059(4) 0.024(4) 0.000(4) 0.015(5)
C23 0.109(6) 0.056(4) 0.071(5) 0.015(4) 0.009(4) -0.013(4)
C24 0.062(4) 0.065(4) 0.054(4) 0.012(3) 0.011(3) -0.002(3)
C25 0.054(3) 0.044(3) 0.049(3) 0.005(3) 0.019(2) -0.003(2)
C26 0.070(4) 0.058(4) 0.062(4) 0.007(3) 0.005(3) 0.004(3)
C27 0.110(6) 0.063(4) 0.072(5) 0.013(4) 0.011(4) 0.010(4)
C28 0.135(7) 0.052(4) 0.090(6) 0.021(4) 0.039(5) 0.006(4)
C29 0.110(6) 0.058(4) 0.091(6) 0.001(4) 0.020(5) -0.033(4)
C30 0.083(5) 0.057(4) 0.066(4) 0.006(3) 0.007(3) -0.015(3)
C31 0.047(3) 0.049(3) 0.046(3) -0.001(2) 0.013(2) 0.006(2)
C32 0.070(4) 0.087(5) 0.053(4) -0.008(3) 0.023(3) -0.011(3)
C33 0.096(6) 0.103(6) 0.061(5) -0.014(4) 0.041(4) 0.004(5)
C34 0.107(6) 0.083(5) 0.054(4) -0.015(4) 0.026(4) 0.013(4)
C35 0.090(5) 0.064(4) 0.051(4) -0.009(3) 0.001(3) 0.005(3)
C36 0.056(3) 0.055(3) 0.053(4) -0.002(3) 0.010(3) -0.004(3)
C37 0.037(3) 0.044(3) 0.049(3) 0.001(2) 0.012(2) -0.005(2)
C38 0.053(3) 0.042(3) 0.055(3) -0.002(3) 0.011(3) -0.005(2)
C39 0.041(3) 0.037(3) 0.064(4) -0.001(3) 0.008(2) 0.001(2)
C40 0.071(4) 0.067(4) 0.072(5) -0.003(4) 0.003(3) 0.012(3)
C41 0.091(5) 0.068(4) 0.086(6) -0.012(4) 0.020(4) 0.025(4)
C42 0.058(4) 0.050(4) 0.123(7) -0.006(4) 0.024(4) 0.015(3)
C43 0.060(4) 0.053(4) 0.092(5) 0.011(4) -0.006(4) 0.013(3)
C44 0.058(4) 0.057(4) 0.068(4) 0.004(3) 0.010(3) 0.007(3)

loop_
_atom_type_symbol
_atom_type_description
_atom_type_scat_dispersion_real
_atom_type_scat_dispersion_imag
_atom_type_scat_source
C C 0.0033 0.0016 'International Tables Vol C Tables 4.2.6.8 and 6.1.1.4'
H H 0.0000 0.0000 'International Tables Vol C Tables 4.2.6.8 and 6.1.1.4'
F F 0.0171 0.0103 'International Tables Vol C Tables 4.2.6.8 and 6.1.1.4'
P P 0.1023 0.0942 'International Tables Vol C Tables 4.2.6.8 and 6.1.1.4'
Ru Ru -1.2594 0.8363 'International Tables Vol C Tables 4.2.6.8 and 6.1.1.4'

loop_
_geom_angle_atom_site_label_1
_geom_angle_atom_site_label_2
_geom_angle_atom_site_label_3
_geom_angle
C37 Ru1 C3 102.1(2)
C37 Ru1 C4 136.75(19)
C3 Ru1 C4 37.5(2)
C37 Ru1 C1 120.7(2)
C3 Ru1 C1 61.5(2)
C4 Ru1 C1 62.4(2)
C37 Ru1 C2 95.0(2)
C3 Ru1 C2 37.0(2)
C4 Ru1 C2 62.3(2)
C1 Ru1 C2 36.3(2)
C37 Ru1 C5 156.2(2)
C3 Ru1 C5 61.7(2)
C4 Ru1 C5 37.0(2)
C1 Ru1 C5 37.5(2)
C2 Ru1 C5 61.5(2)
C37 Ru1 P1 82.78(15)
C3 Ru1 P1 114.09(16)
C4 Ru1 P1 99.40(15)
C1 Ru1 P1 156.38(18)
C2 Ru1 P1 150.03(18)
C5 Ru1 P1 119.01(17)
C37 Ru1 P2 80.93(14)
C3 Ru1 P2 161.82(17)
C4 Ru1 P2 142.31(15)
C1 Ru1 P2 101.30(16)
C2 Ru1 P2 125.31(17)
C5 Ru1 P2 109.13(15)
P1 Ru1 P2 84.02(5)
C13 P1 C19 101.5(3)
C13 P1 C11 101.5(3)
C19 P1 C11 102.6(3)
C13 P1 Ru1 117.60(17)
C19 P1 Ru1 119.73(18)
C11 P1 Ru1 111.40(19)
C12 P2 C31 100.9(2)
C12 P2 C25 103.1(3)
C31 P2 C25 100.7(2)
C12 P2 Ru1 109.01(18)
C31 P2 Ru1 118.09(18)
C25 P2 Ru1 122.17(17)
C2 C1 C5 107.9(5)
C2 C1 C6 127.6(7)
C5 C1 C6 123.5(6)
C2 C1 Ru1 71.9(3)
C5 C1 Ru1 71.5(3)
C6 C1 Ru1 130.7(4)
C1 C2 C3 108.7(5)
C1 C2 C7 126.1(7)
C3 C2 C7 125.0(6)
C1 C2 Ru1 71.9(3)
C3 C2 Ru1 70.9(3)
C7 C2 Ru1 127.6(4)
C2 C3 C4 108.5(5)
C2 C3 C8 125.2(6)
C4 C3 C8 125.2(6)
C2 C3 Ru1 72.1(3)
C4 C3 Ru1 71.7(3)
C8 C3 Ru1 131.4(4)
C5 C4 C3 106.7(5)
C5 C4 C9 126.1(6)
C3 C4 C9 126.6(6)
C5 C4 Ru1 71.8(3)
C3 C4 Ru1 70.8(3)
C9 C4 Ru1 129.6(4)
C4 C5 C1 108.2(5)
C4 C5 C10 125.5(6)
C1 C5 C10 125.9(6)
C4 C5 Ru1 71.2(3)
C1 C5 Ru1 71.1(3)
C10 C5 Ru1 128.8(4)
C1 C6 H6A 109.5
C1 C6 H6B 109.5
H6A C6 H6B 109.5
C1 C6 H6C 109.5
H6A C6 H6C 109.5
H6B C6 H6C 109.5
C2 C7 H7A 109.5
C2 C7 H7B 109.5
H7A C7 H7B 109.5
C2 C7 H7C 109.5
H7A C7 H7C 109.5
H7B C7 H7C 109.5
C3 C8 H8A 109.5
C3 C8 H8B 109.5
H8A C8 H8B 109.5
C3 C8 H8C 109.5
H8A C8 H8C 109.5
H8B C8 H8C 109.5
C4 C9 H9A 109.5
C4 C9 H9B 109.5
H9A C9 H9B 109.5
C4 C9 H9C 109.5
H9A C9 H9C 109.5
H9B C9 H9C 109.5
C5 C10 H10A 109.5
C5 C10 H10B 109.5
H10A C10 H10B 109.5
C5 C10 H10C 109.5
H10A C10 H10C 109.5
H10B C10 H10C 109.5
C12 C11 P1 111.7(4)
C12 C11 H11A 109.3
P1 C11 H11A 109.3
C12 C11 H11B 109.3
P1 C11 H11B 109.3
H11A C11 H11B 107.9
C11 C12 P2 110.8(4)
C11 C12 H12A 109.5
P2 C12 H12A 109.5
C11 C12 H12B 109.5
P2 C12 H12B 109.5
H12A C12 H12B 108.1
C18 C13 C14 117.5(6)
C18 C13 P1 118.2(5)
C14 C13 P1 124.1(5)
C13 C14 C15 120.9(7)
C13 C14 H14 119.6
C15 C14 H14 119.6
C16 C15 C14 119.7(8)
C16 C15 H15 120.1
C14 C15 H15 120.1
C15 C16 C17 120.1(7)
C15 C16 H16 119.9
C17 C16 H16 119.9
C16 C17 C18 120.2(7)
C16 C17 H17 119.9
C18 C17 H17 119.9
C17 C18 C13 121.6(6)
C17 C18 H18 119.2
C13 C18 H18 119.2
C24 C19 C20 118.5(5)
C24 C19 P1 119.4(4)
C20 C19 P1 122.1(4)
C19 C20 C21 121.3(6)
C19 C20 H20 119.4
C21 C20 H20 119.4
C22 C21 C20 119.3(6)
C22 C21 H21 120.4
C20 C21 H21 120.4
C23 C22 C21 120.6(6)
C23 C22 H22 119.7
C21 C22 H22 119.7
C22 C23 C24 120.2(7)
C22 C23 H23 119.9
C24 C23 H23 119.9
C19 C24 C23 120.2(6)
C19 C24 H24 119.9
C23 C24 H24 119.9
C26 C25 C30 117.4(6)
C26 C25 P2 120.8(5)
C30 C25 P2 121.7(5)
C27 C26 C25 121.7(7)
C27 C26 H26 119.2
C25 C26 H26 119.2
C28 C27 C26 120.7(7)
C28 C27 H27 119.7
C26 C27 H27 119.7
C27 C28 C29 119.4(7)
C27 C28 H28 120.3
C29 C28 H28 120.3
C28 C29 C30 120.3(7)
C28 C29 H29 119.8
C30 C29 H29 119.8
C29 C30 C25 120.5(7)
C29 C30 H30 119.7
C25 C30 H30 119.7
C36 C31 C32 118.5(5)
C36 C31 P2 120.3(4)
C32 C31 P2 121.1(5)
C33 C32 C31 120.8(7)
C33 C32 H32 119.6
C31 C32 H32 119.6
C32 C33 C34 120.3(7)
C32 C33 H33 119.9
C34 C33 H33 119.9
C33 C34 C35 120.2(6)
C33 C34 H34 119.9
C35 C34 H34 119.9
C34 C35 C36 119.2(7)
C34 C35 H35 120.4
C36 C35 H35 120.4
C31 C36 C35 120.8(6)
C31 C36 H36 119.6
C35 C36 H36 119.6
C38 C37 Ru1 172.9(4)
C37 C38 C39 172.9(5)
C40 C39 C44 117.2(5)
C40 C39 C38 122.2(5)
C44 C39 C38 120.5(5)
C39 C40 C41 122.0(7)
C39 C40 H40 119.0
C41 C40 H40 119.0
C42 C41 C40 119.6(7)
C42 C41 H41 120.2
C40 C41 H41 120.2
C41 C42 C43 117.5(6)
C41 C42 H42 121.2
C43 C42 H42 121.2
C44 C43 F1 117.3(7)
C44 C43 C42 124.4(7)
F1 C43 C42 118.2(6)
C43 C44 C39 119.2(6)
C43 C44 H44 120.4
C39 C44 H44 120.4

loop_
_geom_bond_atom_site_label_1
_geom_bond_atom_site_label_2
_geom_bond_distance
Ru1 C37 2.017(5)
Ru1 C3 2.240(5)
Ru1 C4 2.252(5)
Ru1 C1 2.255(5)
Ru1 C2 2.255(5)
Ru1 C5 2.261(5)
Ru1 P1 2.2663(14)
Ru1 P2 2.2709(13)
P1 C13 1.840(6)
P1 C19 1.837(6)
P1 C11 1.867(5)
P2 C12 1.842(5)
P2 C31 1.834(6)
P2 C25 1.844(5)
F1 C43 1.337(8)
C1 C2 1.403(9)
C1 C5 1.450(9)
C1 C6 1.494(9)
C2 C3 1.427(9)
C2 C7 1.515(8)
C3 C4 1.444(8)
C3 C8 1.511(9)
C4 C5 1.432(8)
C4 C9 1.459(8)
C5 C10 1.504(8)
C6 H6A 0.9600
C6 H6B 0.9600
C6 H6C 0.9600
C7 H7A 0.9600
C7 H7B 0.9600
C7 H7C 0.9600
C8 H8A 0.9600
C8 H8B 0.9600
C8 H8C 0.9600
C9 H9A 0.9600
C9 H9B 0.9600
C9 H9C 0.9600
C10 H10A 0.9600
C10 H10B 0.9600
C10 H10C 0.9600
C11 C12 1.518(8)
C11 H11A 0.9700
C11 H11B 0.9700
C12 H12A 0.9700
C12 H12B 0.9700
C13 C18 1.381(8)
C13 C14 1.385(9)
C14 C15 1.401(9)
C14 H14 0.9300
C15 C16 1.365(12)
C15 H15 0.9300
C16 C17 1.364(11)
C16 H16 0.9300
C17 C18 1.379(9)
C17 H17 0.9300
C18 H18 0.9300
C19 C24 1.378(8)
C19 C20 1.385(8)
C20 C21 1.381(9)
C20 H20 0.9300
C21 C22 1.370(11)
C21 H21 0.9300
C22 C23 1.359(11)
C22 H22 0.9300
C23 C24 1.394(9)
C23 H23 0.9300
C24 H24 0.9300
C25 C26 1.374(8)
C25 C30 1.384(8)
C26 C27 1.372(9)
C26 H26 0.9300
C27 C28 1.344(11)
C27 H27 0.9300
C28 C29 1.372(11)
C28 H28 0.9300
C29 C30 1.383(9)
C29 H29 0.9300
C30 H30 0.9300
C31 C36 1.375(8)
C31 C32 1.385(8)
C32 C33 1.371(10)
C32 H32 0.9300
C33 C34 1.370(11)
C33 H33 0.9300
C34 C35 1.373(10)
C34 H34 0.9300
C35 C36 1.398(9)
C35 H35 0.9300
C36 H36 0.9300
C37 C38 1.196(7)
C38 C39 1.441(7)
C39 C40 1.382(9)
C39 C44 1.408(8)
C40 C41 1.393(9)
C40 H40 0.9300
C41 C42 1.374(11)
C41 H41 0.9300
C42 C43 1.369(11)
C42 H42 0.9300
C43 C44 1.342(8)
C44 H44 0.9300

loop_
_geom_torsion_atom_site_label_1
_geom_torsion_atom_site_label_2
_geom_torsion_atom_site_label_3
_geom_torsion_atom_site_label_4
_geom_torsion
C37 Ru1 P1 C13 -169.3(3)
C3 Ru1 P1 C13 -69.2(3)
C4 Ru1 P1 C13 -33.0(3)
C1 Ru1 P1 C13 4.5(5)
C2 Ru1 P1 C13 -81.9(4)
C5 Ru1 P1 C13 0.5(3)
P2 Ru1 P1 C13 109.1(2)
C37 Ru1 P1 C19 -45.4(3)
C3 Ru1 P1 C19 54.7(3)
C4 Ru1 P1 C19 90.9(3)
C1 Ru1 P1 C19 128.4(5)
C2 Ru1 P1 C19 42.0(4)
C5 Ru1 P1 C19 124.5(3)
P2 Ru1 P1 C19 -127.0(2)
C37 Ru1 P1 C11 74.2(3)
C3 Ru1 P1 C11 174.3(3)
C4 Ru1 P1 C11 -149.5(3)
C1 Ru1 P1 C11 -112.0(4)
C2 Ru1 P1 C11 161.6(3)
C5 Ru1 P1 C11 -115.9(3)
P2 Ru1 P1 C11 -7.4(2)
C37 Ru1 P2 C12 -59.6(2)
C3 Ru1 P2 C12 -161.0(5)
C4 Ru1 P2 C12 121.6(3)
C1 Ru1 P2 C12 -179.3(3)
C2 Ru1 P2 C12 -149.3(3)
C5 Ru1 P2 C12 142.6(3)
P1 Ru1 P2 C12 24.0(2)
C37 Ru1 P2 C31 54.6(3)
C3 Ru1 P2 C31 -46.7(5)
C4 Ru1 P2 C31 -124.1(3)
C1 Ru1 P2 C31 -65.0(3)
C2 Ru1 P2 C31 -35.1(3)
C5 Ru1 P2 C31 -103.1(3)
P1 Ru1 P2 C31 138.2(2)
C37 Ru1 P2 C25 -179.6(3)
C3 Ru1 P2 C25 79.1(5)
C4 Ru1 P2 C25 1.7(3)
C1 Ru1 P2 C25 60.7(3)
C2 Ru1 P2 C25 90.7(3)
C5 Ru1 P2 C25 22.7(3)
P1 Ru1 P2 C25 -96.0(2)
C37 Ru1 C1 C2 50.3(4)
C3 Ru1 C1 C2 -37.2(3)
C4 Ru1 C1 C2 -79.9(4)
C5 Ru1 C1 C2 -116.8(5)
P1 Ru1 C1 C2 -122.6(4)
P2 Ru1 C1 C2 136.4(3)
C37 Ru1 C1 C5 167.1(3)
C3 Ru1 C1 C5 79.6(4)
C4 Ru1 C1 C5 36.9(3)
C2 Ru1 C1 C5 116.8(5)
P1 Ru1 C1 C5 -5.7(6)
P2 Ru1 C1 C5 -106.8(3)
C37 Ru1 C1 C6 -74.1(7)
C3 Ru1 C1 C6 -161.7(8)
C4 Ru1 C1 C6 155.7(8)
C2 Ru1 C1 C6 -124.5(9)
C5 Ru1 C1 C6 118.7(8)
P1 Ru1 C1 C6 113.0(7)
P2 Ru1 C1 C6 11.9(7)
C5 C1 C2 C3 -1.1(6)
C6 C1 C2 C3 -170.4(5)
Ru1 C1 C2 C3 61.7(4)
C5 C1 C2 C7 173.4(5)
C6 C1 C2 C7 4.1(9)
Ru1 C1 C2 C7 -123.8(6)
C5 C1 C2 Ru1 -62.8(3)
C6 C1 C2 Ru1 127.9(6)
C37 Ru1 C2 C1 -138.4(4)
C3 Ru1 C2 C1 118.0(5)
C4 Ru1 C2 C1 80.3(4)
C5 Ru1 C2 C1 38.2(4)
P1 Ru1 C2 C1 137.5(4)
P2 Ru1 C2 C1 -56.0(4)
C37 Ru1 C2 C3 103.6(3)
C4 Ru1 C2 C3 -37.7(3)
C1 Ru1 C2 C3 -118.0(5)
C5 Ru1 C2 C3 -79.9(3)
P1 Ru1 C2 C3 19.4(5)
P2 Ru1 C2 C3 -174.0(3)
C37 Ru1 C2 C7 -16.3(7)
C3 Ru1 C2 C7 -120.0(8)
C4 Ru1 C2 C7 -157.6(7)
C1 Ru1 C2 C7 122.0(8)
C5 Ru1 C2 C7 160.2(7)
P1 Ru1 C2 C7 -100.5(7)
P2 Ru1 C2 C7 66.1(7)
C1 C2 C3 C4 0.5(6)
C7 C2 C3 C4 -174.1(5)
Ru1 C2 C3 C4 62.9(3)
C1 C2 C3 C8 169.2(5)
C7 C2 C3 C8 -5.4(9)
Ru1 C2 C3 C8 -128.5(6)
C1 C2 C3 Ru1 -62.3(4)
C7 C2 C3 Ru1 123.1(5)
C37 Ru1 C3 C2 -82.1(4)
C4 Ru1 C3 C2 117.3(5)
C1 Ru1 C3 C2 36.4(3)
C5 Ru1 C3 C2 79.2(4)
P1 Ru1 C3 C2 -169.5(3)
P2 Ru1 C3 C2 15.9(7)
C37 Ru1 C3 C4 160.7(3)
C1 Ru1 C3 C4 -80.8(4)
C2 Ru1 C3 C4 -117.3(5)
C5 Ru1 C3 C4 -38.0(3)
P1 Ru1 C3 C4 73.2(3)
P2 Ru1 C3 C4 -101.4(5)
C37 Ru1 C3 C8 39.4(7)
C4 Ru1 C3 C8 -121.3(8)
C1 Ru1 C3 C8 157.9(7)
C2 Ru1 C3 C8 121.5(8)
C5 Ru1 C3 C8 -159.3(7)
P1 Ru1 C3 C8 -48.0(7)
P2 Ru1 C3 C8 137.4(6)
C2 C3 C4 C5 0.2(5)
C8 C3 C4 C5 -168.4(5)
Ru1 C3 C4 C5 63.3(3)
C2 C3 C4 C9 171.3(5)
C8 C3 C4 C9 2.7(8)
Ru1 C3 C4 C9 -125.6(5)
C2 C3 C4 Ru1 -63.1(3)
C8 C3 C4 Ru1 128.3(6)
C37 Ru1 C4 C5 -143.9(4)
C3 Ru1 C4 C5 -115.7(5)
C1 Ru1 C4 C5 -37.4(3)
C2 Ru1 C4 C5 -78.5(4)
P1 Ru1 C4 C5 126.6(3)
P2 Ru1 C4 C5 34.3(4)
C37 Ru1 C4 C3 -28.2(5)
C1 Ru1 C4 C3 78.3(4)
C2 Ru1 C4 C3 37.2(3)
C5 Ru1 C4 C3 115.7(5)
P1 Ru1 C4 C3 -117.6(3)
P2 Ru1 C4 C3 150.0(3)
C37 Ru1 C4 C9 93.9(6)
C3 Ru1 C4 C9 122.1(7)
C1 Ru1 C4 C9 -159.6(7)
C2 Ru1 C4 C9 159.3(7)
C5 Ru1 C4 C9 -122.2(7)
P1 Ru1 C4 C9 4.5(6)
P2 Ru1 C4 C9 -87.9(6)
C3 C4 C5 C1 -0.9(5)
C9 C4 C5 C1 -172.0(5)
Ru1 C4 C5 C1 61.7(3)
C3 C4 C5 C10 172.6(5)
C9 C4 C5 C10 1.4(8)
Ru1 C4 C5 C10 -124.8(5)
C3 C4 C5 Ru1 -62.6(3)
C9 C4 C5 Ru1 126.2(5)
C2 C1 C5 C4 1.2(6)
C6 C1 C5 C4 171.1(5)
Ru1 C1 C5 C4 -61.8(3)
C2 C1 C5 C10 -172.2(5)
C6 C1 C5 C10 -2.3(8)
Ru1 C1 C5 C10 124.8(5)
C2 C1 C5 Ru1 63.1(4)
C6 C1 C5 Ru1 -127.1(6)
C37 Ru1 C5 C4 89.5(6)
C3 Ru1 C5 C4 38.5(3)
C1 Ru1 C5 C4 117.8(5)
C2 Ru1 C5 C4 80.9(4)
P1 Ru1 C5 C4 -64.8(3)
P2 Ru1 C5 C4 -158.6(3)
C37 Ru1 C5 C1 -28.3(7)
C3 Ru1 C5 C1 -79.3(4)
C4 Ru1 C5 C1 -117.8(5)
C2 Ru1 C5 C1 -36.9(3)
P1 Ru1 C5 C1 177.4(3)
P2 Ru1 C5 C1 83.6(3)
C37 Ru1 C5 C10 -149.7(6)
C3 Ru1 C5 C10 159.4(7)
C4 Ru1 C5 C10 120.9(8)
C1 Ru1 C5 C10 -121.3(8)
C2 Ru1 C5 C10 -158.3(7)
P1 Ru1 C5 C10 56.0(7)
P2 Ru1 C5 C10 -37.8(7)
C13 P1 C11 C12 -140.6(4)
C19 P1 C11 C12 114.6(4)
Ru1 P1 C11 C12 -14.7(5)
P1 C11 C12 P2 34.1(5)
C31 P2 C12 C11 -165.2(4)
C25 P2 C12 C11 91.0(4)
Ru1 P2 C12 C11 -40.2(4)
C19 P1 C13 C18 172.9(4)
C11 P1 C13 C18 67.3(5)
Ru1 P1 C13 C18 -54.4(5)
C19 P1 C13 C14 -11.4(5)
C11 P1 C13 C14 -117.0(5)
Ru1 P1 C13 C14 121.2(5)
C18 C13 C14 C15 -0.2(9)
P1 C13 C14 C15 -175.9(5)
C13 C14 C15 C16 -0.2(11)
C14 C15 C16 C17 0.2(12)
C15 C16 C17 C18 0.1(11)
C16 C17 C18 C13 -0.5(10)
C14 C13 C18 C17 0.6(8)
P1 C13 C18 C17 176.5(5)
C13 P1 C19 C24 113.0(5)
C11 P1 C19 C24 -142.4(5)
Ru1 P1 C19 C24 -18.4(6)
C13 P1 C19 C20 -66.0(5)
C11 P1 C19 C20 38.7(6)
Ru1 P1 C19 C20 162.6(4)
C24 C19 C20 C21 0.1(10)
P1 C19 C20 C21 179.1(5)
C19 C20 C21 C22 -0.3(11)
C20 C21 C22 C23 0.0(12)
C21 C22 C23 C24 0.6(12)
C20 C19 C24 C23 0.4(9)
P1 C19 C24 C23 -178.6(5)
C22 C23 C24 C19 -0.8(11)
C12 P2 C25 C26 155.8(5)
C31 P2 C25 C26 51.8(5)
Ru1 P2 C25 C26 -81.4(5)
C12 P2 C25 C30 -27.9(6)
C31 P2 C25 C30 -131.9(5)
Ru1 P2 C25 C30 94.8(5)
C30 C25 C26 C27 -0.6(10)
P2 C25 C26 C27 175.8(6)
C25 C26 C27 C28 0.7(12)
C26 C27 C28 C29 0.7(13)
C27 C28 C29 C30 -2.0(13)
C28 C29 C30 C25 2.1(12)
C26 C25 C30 C29 -0.7(10)
P2 C25 C30 C29 -177.1(6)
C12 P2 C31 C36 123.8(5)
C25 P2 C31 C36 -130.5(5)
Ru1 P2 C31 C36 5.2(5)
C12 P2 C31 C32 -52.4(6)
C25 P2 C31 C32 53.3(6)
Ru1 P2 C31 C32 -171.1(5)
C36 C31 C32 C33 -2.4(10)
P2 C31 C32 C33 173.9(6)
C31 C32 C33 C34 -0.6(12)
C32 C33 C34 C35 3.9(13)
C33 C34 C35 C36 -4.0(11)
C32 C31 C36 C35 2.2(9)
P2 C31 C36 C35 -174.1(5)
C34 C35 C36 C31 1.0(10)
C3 Ru1 C37 C38 -161(4)
C4 Ru1 C37 C38 -143(4)
C1 Ru1 C37 C38 135(4)
C2 Ru1 C37 C38 163(4)
C5 Ru1 C37 C38 155(4)
P1 Ru1 C37 C38 -47(4)
P2 Ru1 C37 C38 38(4)
Ru1 C37 C38 C39 0(9)
C37 C38 C39 C40 -95(5)
C37 C38 C39 C44 82(5)
C44 C39 C40 C41 -0.9(10)
C38 C39 C40 C41 175.7(6)
C39 C40 C41 C42 1.7(11)
C40 C41 C42 C43 -1.6(11)
C41 C42 C43 C44 1.0(12)
C41 C42 C43 F1 -176.3(7)
F1 C43 C44 C39 177.1(6)
C42 C43 C44 C39 -0.3(11)
C40 C39 C44 C43 0.3(9)
C38 C39 C44 C43 -176.5(6)
